data_4070627
loop_
_publ_author_name
'Sevryugina, Yulia'
'Weaver, Beth'
'Hansen, J\/orn'
'Thompson, Janelle'
'Davies, Huw M. L.'
'Petrukhina, Marina A.'

_publ_section_title
;
 Influence of Electron-Deficient Ruthenium(I) Carbonyl Carboxylates on the
 Vinylogous Reactivity of Metal Carbenoids
;
_journal_issue 8
_journal_name_full Organometallics
_journal_page_first 1750
_journal_paper_doi 10.1021/om700888f
_journal_volume 27
_journal_year 2008
_chemical_formula_moiety
;
 [Ru2 (O2 C F3 C6 H2)2 (C O)5]2          
;
_chemical_formula_sum 'C38 H8 F12 O18 Ru4'
_chemical_formula_weight 1384.72
_chemical_melting_point ?
_chemical_name_systematic
; 
 bis[bis-(2,3,4-trifluorobenzoato-O,O')-penta(carbonyl)-
 diruthenium(I,I)]  
;
_space_group_IT_number 14
_symmetry_cell_setting monoclinic
_symmetry_space_group_name_Hall '-P 2yn'
_symmetry_space_group_name_H-M 'P 1 21/n 1'
_atom_sites_solution_hydrogens difmap
_atom_sites_solution_primary direct
_atom_sites_solution_secondary difmap
_audit_creation_method SHELXL-97
_cell_angle_alpha 90.00
_cell_angle_beta 106.0420(10)
_cell_angle_gamma 90.00
_cell_formula_units_Z 2
_cell_length_a 10.3336(5)
_cell_length_b 11.8386(6)
_cell_length_c 18.0531(10)
_cell_measurement_reflns_used 7642
_cell_measurement_temperature 173(2)
_cell_measurement_theta_max 28.27
_cell_measurement_theta_min 2.35
_cell_volume 2122.53(19)
_computing_cell_refinement 'SMART, SAINT'
_computing_data_collection SMART
_computing_data_reduction SAINT
_computing_molecular_graphics 'SHELXP-01 (Sheldrick, 2001)'
_computing_publication_material 'SHELXCIF-01 (Sheldrick, 2001)'
_computing_structure_refinement 'SHELXL-01 (Sheldrick, 2001)'
_computing_structure_solution 'SHELXS-01 (Sheldrick, 2001)'
_diffrn_ambient_temperature 173(2)
_diffrn_measured_fraction_theta_full 0.950
_diffrn_measured_fraction_theta_max 0.950
_diffrn_measurement_device_type 'Bruker SMART APEX CCD'
_diffrn_measurement_method '0.3 deg wide \w exposures'
_diffrn_radiation_monochromator graphite
_diffrn_radiation_source 'fine-focus sealed tube'
_diffrn_radiation_type MoK\a
_diffrn_radiation_wavelength 0.71073
_diffrn_reflns_av_R_equivalents 0.0160
_diffrn_reflns_av_sigmaI/netI 0.0156
_diffrn_reflns_limit_h_max 13
_diffrn_reflns_limit_h_min -13
_diffrn_reflns_limit_k_max 15
_diffrn_reflns_limit_k_min -15
_diffrn_reflns_limit_l_max 23
_diffrn_reflns_limit_l_min -24
_diffrn_reflns_number 18145
_diffrn_reflns_theta_full 28.27
_diffrn_reflns_theta_max 28.27
_diffrn_reflns_theta_min 2.06
_diffrn_standards_decay_% 0
_diffrn_standards_interval_count na
_diffrn_standards_interval_time na
_diffrn_standards_number 'none (area detector data)'
_exptl_absorpt_coefficient_mu 1.527
_exptl_absorpt_correction_T_max 0.9276
_exptl_absorpt_correction_T_min 0.7203
_exptl_absorpt_correction_type 'multi-scan (SADABS)'
_exptl_crystal_colour yellow
_exptl_crystal_density_diffrn 2.167
_exptl_crystal_density_meas ?
_exptl_crystal_density_method none
_exptl_crystal_description block
_exptl_crystal_F_000 1328
_exptl_crystal_size_max 0.23
_exptl_crystal_size_mid 0.06
_exptl_crystal_size_min 0.05
_refine_diff_density_max 0.430
_refine_diff_density_min -0.542
_refine_diff_density_rms 0.078
_refine_ls_extinction_coef noref
_refine_ls_extinction_method none
_refine_ls_goodness_of_fit_ref 1.111
_refine_ls_hydrogen_treatment refall
_refine_ls_matrix_type full
_refine_ls_number_parameters 341
_refine_ls_number_reflns 4997
_refine_ls_number_restraints 0
_refine_ls_restrained_S_all 1.111
_refine_ls_R_factor_all 0.0221
_refine_ls_R_factor_gt 0.0207
_refine_ls_shift/su_max 0.003
_refine_ls_shift/su_mean 0.000
_refine_ls_structure_factor_coef Fsqd
_refine_ls_weighting_details 'calc w=1/[\s^2^(Fo^2^)+(0.0207P)^2^+1.9714P] where P=(Fo^2^+2Fc^2^)/3'
_refine_ls_weighting_scheme calc
_refine_ls_wR_factor_gt 0.0502
_refine_ls_wR_factor_ref 0.0507
_reflns_number_gt 4770
_reflns_number_total 4997
_reflns_threshold_expression >2sigma(I)
_cod_data_source_file om700888f.cif
_cod_data_source_block '[Ru2(O2C(2,3,4-F)3C6H2)2(CO)5]2_(IV)'
_cod_depositor_comments
;
The following automatic conversions were performed:

'_chemical_melting_point' value 'not measured' was changed to '?' -
the value is undefined or not given.

Automatic conversion script
Id: cif_fix_values 1715 2011-07-08 13:25:40Z adriana 

The following automatic conversions were performed:

'_exptl_crystal_density_meas' value 'not measured' was changed to '?'
- the value is perceived as not measured.

Automatic conversion script
Id: cif_fix_values 3008 2015-01-20 13:52:24Z robertas 
;
_cod_database_code 4070627

loop_
_symmetry_equiv_pos_as_xyz
'x, y, z'
'-x+1/2, y+1/2, -z+1/2'
'-x, -y, -z'
'x-1/2, -y-1/2, z-1/2'

loop_
_atom_site_label
_atom_site_type_symbol
_atom_site_fract_x
_atom_site_fract_y
_atom_site_fract_z
_atom_site_U_iso_or_equiv
_atom_site_adp_type
_atom_site_occupancy
_atom_site_symmetry_multiplicity
_atom_site_calc_flag
Ru1 Ru 0.630396(15) 0.546851(13) 0.581404(8) 0.01757(5) Uani 1 1 d
O1 O 0.54771(14) 0.70329(12) 0.53449(8) 0.0242(3) Uani 1 1 d
O2 O 0.59516(13) 0.50154(12) 0.46191(8) 0.0211(3) Uani 1 1 d
C5 C 0.7000(2) 0.40630(18) 0.61648(11) 0.0244(4) Uani 1 1 d
O5 O 0.74372(18) 0.32039(14) 0.63893(10) 0.0393(4) Uani 1 1 d
C6 C 0.6670(2) 0.58965(18) 0.68293(12) 0.0251(4) Uani 1 1 d
O6 O 0.69325(18) 0.61390(15) 0.74683(9) 0.0383(4) Uani 1 1 d
Ru2 Ru 0.860266(15) 0.629993(13) 0.565679(9) 0.02001(5) Uani 1 1 d
O3 O 0.73110(14) 0.75202(13) 0.49861(9) 0.0276(3) Uani 1 1 d
O4 O 0.80757(14) 0.53495(13) 0.46127(8) 0.0255(3) Uani 1 1 d
C7 C 0.9633(2) 0.51486(19) 0.62408(12) 0.0268(4) Uani 1 1 d
O7 O 1.02483(17) 0.44636(15) 0.66218(11) 0.0413(4) Uani 1 1 d
C8 C 0.8963(2) 0.7184(2) 0.65557(14) 0.0304(5) Uani 1 1 d
O8 O 0.92048(19) 0.77102(18) 0.70994(11) 0.0487(5) Uani 1 1 d
C9 C 1.0132(2) 0.69705(19) 0.53182(13) 0.0296(5) Uani 1 1 d
O9 O 1.10182(18) 0.73226(19) 0.51584(13) 0.0532(5) Uani 1 1 d
C1 C 0.6091(2) 0.76346(17) 0.49799(11) 0.0219(4) Uani 1 1 d
C3 C 0.5349(2) 0.85759(17) 0.44884(12) 0.0234(4) Uani 1 1 d
C10 C 0.4048(2) 0.88913(18) 0.44713(12) 0.0256(4) Uani 1 1 d
F1 F 0.33569(13) 0.83868(12) 0.48968(8) 0.0361(3) Uani 1 1 d
C11 C 0.3417(2) 0.9780(2) 0.40074(13) 0.0327(5) Uani 1 1 d
F2 F 0.21727(15) 1.00797(14) 0.40029(9) 0.0462(4) Uani 1 1 d
C12 C 0.4096(3) 1.03487(19) 0.35665(14) 0.0366(5) Uani 1 1 d
F3 F 0.34609(19) 1.12108(14) 0.31254(10) 0.0556(4) Uani 1 1 d
C13 C 0.5378(3) 1.0064(2) 0.35681(15) 0.0398(6) Uani 1 1 d
H13 H 0.576(3) 1.055(2) 0.3234(15) 0.033(7) Uiso 1 1 d
C14 C 0.6003(2) 0.9176(2) 0.40304(13) 0.0328(5) Uani 1 1 d
H14 H 0.686(2) 0.8985(18) 0.3987(12) 0.011(5) Uiso 1 1 d
C2 C 0.69021(19) 0.50226(16) 0.42991(11) 0.0204(4) Uani 1 1 d
C4 C 0.65982(19) 0.46060(18) 0.34862(12) 0.0228(4) Uani 1 1 d
C15 C 0.6617(2) 0.53547(19) 0.29056(12) 0.0267(4) Uani 1 1 d
F4 F 0.68889(15) 0.64508(12) 0.30640(8) 0.0378(3) Uani 1 1 d
C16 C 0.6347(2) 0.4996(2) 0.21474(13) 0.0369(5) Uani 1 1 d
F5 F 0.63633(19) 0.57371(17) 0.15888(9) 0.0583(5) Uani 1 1 d
C17 C 0.6070(3) 0.3876(3) 0.19803(14) 0.0407(6) Uani 1 1 d
F6 F 0.58046(19) 0.35466(19) 0.12421(9) 0.0643(5) Uani 1 1 d
C18 C 0.6057(3) 0.3108(2) 0.25484(15) 0.0401(6) Uani 1 1 d
H18 H 0.584(3) 0.240(3) 0.2415(19) 0.057(9) Uiso 1 1 d
C19 C 0.6309(2) 0.3472(2) 0.33045(14) 0.0316(5) Uani 1 1 d
H19 H 0.626(3) 0.297(2) 0.3664(15) 0.031(7) Uiso 1 1 d

loop_
_atom_site_aniso_label
_atom_site_aniso_U_11
_atom_site_aniso_U_22
_atom_site_aniso_U_33
_atom_site_aniso_U_23
_atom_site_aniso_U_13
_atom_site_aniso_U_12
Ru1 0.01613(8) 0.01986(8) 0.01604(8) 0.00084(5) 0.00329(6) 0.00000(5)
O1 0.0228(7) 0.0241(7) 0.0261(7) 0.0040(6) 0.0077(6) 0.0035(6)
O2 0.0173(6) 0.0282(7) 0.0178(6) -0.0006(5) 0.0049(5) -0.0015(5)
C5 0.0238(10) 0.0259(10) 0.0216(9) -0.0009(8) 0.0029(8) -0.0024(8)
O5 0.0496(10) 0.0239(8) 0.0381(9) 0.0052(7) 0.0017(8) 0.0042(7)
C6 0.0232(10) 0.0259(10) 0.0255(10) 0.0019(8) 0.0053(8) 0.0027(8)
O6 0.0450(10) 0.0463(10) 0.0204(8) -0.0054(7) 0.0037(7) 0.0064(8)
Ru2 0.01460(8) 0.02200(8) 0.02191(8) 0.00031(6) 0.00252(6) -0.00071(5)
O3 0.0201(7) 0.0264(7) 0.0355(8) 0.0096(6) 0.0061(6) 0.0022(6)
O4 0.0189(7) 0.0337(8) 0.0241(7) -0.0041(6) 0.0062(6) -0.0020(6)
C7 0.0201(10) 0.0331(11) 0.0280(10) 0.0019(9) 0.0082(8) 0.0007(8)
O7 0.0301(9) 0.0463(10) 0.0469(10) 0.0195(8) 0.0096(8) 0.0117(7)
C8 0.0205(10) 0.0334(12) 0.0355(12) -0.0039(10) 0.0047(9) -0.0016(8)
O8 0.0411(10) 0.0584(12) 0.0440(10) -0.0259(10) 0.0074(8) -0.0075(9)
C9 0.0232(10) 0.0306(11) 0.0323(11) 0.0031(9) 0.0033(8) -0.0009(8)
O9 0.0309(10) 0.0644(13) 0.0665(13) 0.0189(11) 0.0174(9) -0.0093(9)
C1 0.0240(10) 0.0204(9) 0.0195(9) -0.0022(7) 0.0029(7) 0.0004(7)
C3 0.0259(10) 0.0198(9) 0.0216(9) -0.0007(7) 0.0020(8) 0.0001(7)
C10 0.0257(10) 0.0237(10) 0.0243(10) -0.0047(8) 0.0016(8) -0.0011(8)
F1 0.0290(7) 0.0363(7) 0.0445(8) 0.0048(6) 0.0127(6) 0.0039(6)
C11 0.0312(11) 0.0290(11) 0.0305(11) -0.0081(9) -0.0037(9) 0.0073(9)
F2 0.0360(8) 0.0474(9) 0.0503(9) 0.0000(7) 0.0037(7) 0.0192(7)
C12 0.0494(15) 0.0247(11) 0.0276(11) 0.0048(9) -0.0027(10) 0.0066(10)
F3 0.0682(11) 0.0403(9) 0.0482(9) 0.0192(7) -0.0007(8) 0.0190(8)
C13 0.0496(15) 0.0362(13) 0.0312(12) 0.0126(10) 0.0073(11) 0.0001(11)
C14 0.0350(12) 0.0325(12) 0.0301(11) 0.0071(9) 0.0077(9) 0.0027(10)
C2 0.0199(9) 0.0193(9) 0.0219(9) 0.0025(7) 0.0056(7) 0.0018(7)
C4 0.0169(9) 0.0304(10) 0.0216(9) -0.0024(8) 0.0062(7) 0.0003(7)
C15 0.0203(10) 0.0338(11) 0.0263(10) 0.0001(9) 0.0070(8) -0.0001(8)
F4 0.0426(8) 0.0331(7) 0.0359(7) 0.0072(6) 0.0078(6) -0.0042(6)
C16 0.0327(12) 0.0583(16) 0.0217(10) 0.0046(10) 0.0107(9) 0.0012(11)
F5 0.0674(11) 0.0816(13) 0.0275(8) 0.0141(8) 0.0161(8) -0.0008(10)
C17 0.0329(12) 0.0643(17) 0.0264(11) -0.0170(11) 0.0109(10) -0.0005(12)
F6 0.0657(11) 0.0997(15) 0.0289(8) -0.0281(9) 0.0156(8) -0.0082(10)
C18 0.0413(14) 0.0409(14) 0.0400(14) -0.0181(11) 0.0146(11) -0.0037(11)
C19 0.0335(12) 0.0309(12) 0.0321(12) -0.0050(10) 0.0121(10) -0.0004(9)

loop_
_atom_type_symbol
_atom_type_description
_atom_type_scat_dispersion_real
_atom_type_scat_dispersion_imag
_atom_type_scat_source
C C 0.0033 0.0016 'International Tables Vol C Tables 4.2.6.8 and 6.1.1.4'
H H 0.0000 0.0000 'International Tables Vol C Tables 4.2.6.8 and 6.1.1.4'
O O 0.0106 0.0060 'International Tables Vol C Tables 4.2.6.8 and 6.1.1.4'
F F 0.0171 0.0103 'International Tables Vol C Tables 4.2.6.8 and 6.1.1.4'
Ru Ru -1.2594 0.8363 'International Tables Vol C Tables 4.2.6.8 and 6.1.1.4'

loop_
_geom_angle_atom_site_label_1
_geom_angle_atom_site_label_2
_geom_angle_atom_site_label_3
_geom_angle
_geom_angle_site_symmetry_1
_geom_angle_site_symmetry_3
_geom_angle_publ_flag
C6 Ru1 C5 87.32(9) . . y
C6 Ru1 O1 96.14(8) . . y
C5 Ru1 O1 176.53(7) . . y
C6 Ru1 O2 177.34(8) . . y
C5 Ru1 O2 93.49(7) . . y
O1 Ru1 O2 83.07(5) . . y
C6 Ru1 O2 108.38(7) . 3_666 y
C5 Ru1 O2 98.79(7) . 3_666 y
O1 Ru1 O2 79.86(5) . 3_666 y
O2 Ru1 O2 74.01(5) . 3_666 y
C6 Ru1 Ru2 93.49(7) . . y
C5 Ru1 Ru2 95.45(6) . . y
O1 Ru1 Ru2 84.67(4) . . y
O2 Ru1 Ru2 83.91(4) . . y
O2 Ru1 Ru2 154.31(3) 3_666 . y
C1 O1 Ru1 119.99(13) . . n
C2 O2 Ru1 121.06(12) . . n
C2 O2 Ru1 132.91(12) . 3_666 n
Ru1 O2 Ru1 105.99(5) . 3_666 y
O5 C5 Ru1 179.1(2) . . n
O6 C6 Ru1 177.75(19) . . n
C7 Ru2 C8 88.45(10) . . y
C7 Ru2 C9 94.97(9) . . y
C8 Ru2 C9 93.32(10) . . y
C7 Ru2 O3 175.66(8) . . y
C8 Ru2 O3 93.28(8) . . y
C9 Ru2 O3 88.91(7) . . y
C7 Ru2 O4 94.62(8) . . y
C8 Ru2 O4 176.42(8) . . y
C9 Ru2 O4 88.27(8) . . y
O3 Ru2 O4 83.53(6) . . y
C7 Ru2 Ru1 93.23(6) . . y
C8 Ru2 Ru1 94.79(7) . . y
C9 Ru2 Ru1 168.61(6) . . y
O3 Ru2 Ru1 82.67(4) . . y
O4 Ru2 Ru1 83.20(4) . . y
C1 O3 Ru2 123.36(13) . . n
C2 O4 Ru2 122.87(13) . . n
O7 C7 Ru2 177.3(2) . . n
O8 C8 Ru2 178.7(2) . . n
O9 C9 Ru2 176.9(2) . . n
O1 C1 O3 125.58(18) . . n
O1 C1 C3 118.89(18) . . n
O3 C1 C3 115.53(18) . . n
C10 C3 C14 118.3(2) . . n
C10 C3 C1 123.23(19) . . n
C14 C3 C1 118.49(19) . . n
F1 C10 C3 122.66(19) . . n
F1 C10 C11 116.8(2) . . n
C3 C10 C11 120.5(2) . . n
F2 C11 C12 120.9(2) . . n
F2 C11 C10 119.8(2) . . n
C12 C11 C10 119.3(2) . . n
F3 C12 C13 120.1(2) . . n
F3 C12 C11 118.0(2) . . n
C13 C12 C11 121.9(2) . . n
C12 C13 C14 118.6(2) . . n
C12 C13 H13 114.1(15) . . n
C14 C13 H13 127.3(16) . . n
C13 C14 C3 121.4(2) . . n
C13 C14 H14 115.2(13) . . n
C3 C14 H14 123.3(13) . . n
O4 C2 O2 124.88(18) . . n
O4 C2 C4 117.43(17) . . n
O2 C2 C4 117.69(17) . . n
C15 C4 C19 119.2(2) . . n
C15 C4 C2 119.40(19) . . n
C19 C4 C2 121.40(19) . . n
F4 C15 C4 120.43(19) . . n
F4 C15 C16 118.7(2) . . n
C4 C15 C16 120.9(2) . . n
F5 C16 C17 120.8(2) . . n
F5 C16 C15 120.1(2) . . n
C17 C16 C15 119.1(2) . . n
F6 C17 C16 118.1(3) . . n
F6 C17 C18 120.5(3) . . n
C16 C17 C18 121.3(2) . . n
C17 C18 C19 119.4(2) . . n
C17 C18 H18 119(2) . . n
C19 C18 H18 122(2) . . n
C18 C19 C4 120.1(2) . . n
C18 C19 H19 118.3(17) . . n
C4 C19 H19 121.6(17) . . n

loop_
_geom_bond_atom_site_label_1
_geom_bond_atom_site_label_2
_geom_bond_distance
_geom_bond_site_symmetry_2
_geom_bond_publ_flag
Ru1 C6 1.837(2) . y
Ru1 C5 1.854(2) . y
Ru1 O1 2.1160(14) . y
Ru1 O2 2.1541(13) . y
Ru1 O2 2.3162(13) 3_666 y
Ru1 Ru2 2.6579(2) . y
O1 C1 1.255(2) . n
O2 C2 1.270(2) . n
O2 Ru1 2.3162(13) 3_666 n
C5 O5 1.141(3) . y
C6 O6 1.146(3) . y
Ru2 C7 1.866(2) . y
Ru2 C8 1.880(2) . y
Ru2 C9 2.009(2) . y
Ru2 O3 2.1075(14) . y
Ru2 O4 2.1325(14) . y
O3 C1 1.264(2) . n
O4 C2 1.250(2) . n
C7 O7 1.137(3) . y
C8 O8 1.131(3) . y
C9 O9 1.114(3) . y
C1 C3 1.497(3) . n
C3 C10 1.387(3) . n
C3 C14 1.398(3) . n
C10 F1 1.327(3) . n
C10 C11 1.390(3) . n
C11 F2 1.332(3) . n
C11 C12 1.374(4) . n
C12 F3 1.348(3) . n
C12 C13 1.366(4) . n
C13 C14 1.386(3) . n
C13 H13 0.99(3) . n
C14 H14 0.94(2) . n
C2 C4 1.497(3) . n
C4 C15 1.377(3) . n
C4 C19 1.395(3) . n
C15 F4 1.342(3) . n
C15 C16 1.386(3) . n
C16 F5 1.340(3) . n
C16 C17 1.373(4) . n
C17 F6 1.342(3) . n
C17 C18 1.373(4) . n
C18 C19 1.386(3) . n
C18 H18 0.88(3) . n
C19 H19 0.89(3) . n
